data_2009150
loop_
_publ_author_name
'Sichang Shao'
'Dunru Zhu'
'You Song'
'Xiao Zeng You'
'S. Shanmuga Sundara Raj'
'Hoong-Kun Fun'

_publ_section_title
;
 <i>N</i>,<i>N</i>'-Bis(picolinoyl)hydrazine
;
_journal_issue 11
_journal_name_full 'Acta Crystallographica Section C'
_journal_page_first 1841
_journal_page_last 1843
_journal_paper_doi 10.1107/S0108270199009890
_journal_volume 55
_journal_year 1999
_chemical_formula_sum 'C12 H10 N4 O2'
_chemical_formula_weight 242.24
_chemical_name_systematic
;
N,N'-Bis(picolinoyl)hydrazine
;
_space_group_IT_number 15
_symmetry_cell_setting monoclinic
_symmetry_space_group_name_Hall '-C 2yc'
_symmetry_space_group_name_H-M 'C 1 2/c 1'
_audit_creation_method SHELXL-97
_cell_angle_alpha 90.00
_cell_angle_beta 97.761(3)
_cell_angle_gamma 90.00
_cell_formula_units_Z 4
_cell_length_a 13.42240(10)
_cell_length_b 11.11810(10)
_cell_length_c 7.5341(6)
_cell_measurement_reflns_used 2109
_cell_measurement_temperature 293(2)
_cell_measurement_theta_max 28.32
_cell_measurement_theta_min 2.39
_cell_volume 1114.03(9)
_computing_cell_refinement 'SAINT (Siemens, 1996b)'
_computing_data_collection 'SMART (Siemens, 1996a)'
_computing_data_reduction SAINT
_computing_molecular_graphics 'XP in  SHELXTL'
_computing_publication_material 'SHELXTL and PARST (Nardelli, 1995)'
_computing_structure_refinement SHELXTL
_computing_structure_solution 'SHELXTL (Sheldrick, 1997)'
_diffrn_ambient_temperature 293(2)
_diffrn_detector_area_resol_mean 8.33
_diffrn_measured_fraction_theta_full 0.989
_diffrn_measured_fraction_theta_max 0.989
_diffrn_measurement_device_type 'Siemens SMART CCD area-detector'
_diffrn_measurement_method \w
_diffrn_radiation_monochromator graphite
_diffrn_radiation_source 'fine-focus sealed tube'
_diffrn_radiation_type MoK\a
_diffrn_radiation_wavelength 0.71073
_diffrn_reflns_av_R_equivalents 0.051
_diffrn_reflns_av_sigmaI/netI 0.0505
_diffrn_reflns_limit_h_max 17
_diffrn_reflns_limit_h_min -16
_diffrn_reflns_limit_k_max 14
_diffrn_reflns_limit_k_min -9
_diffrn_reflns_limit_l_max 10
_diffrn_reflns_limit_l_min -9
_diffrn_reflns_number 3782
_diffrn_reflns_theta_full 28.32
_diffrn_reflns_theta_max 28.32
_diffrn_reflns_theta_min 2.39
_exptl_absorpt_coefficient_mu 0.103
_exptl_absorpt_correction_type none
_exptl_crystal_colour colourless
_exptl_crystal_density_diffrn 1.444
_exptl_crystal_density_method 'not measured'
_exptl_crystal_description block
_exptl_crystal_F_000 504
_exptl_crystal_size_max 0.36
_exptl_crystal_size_mid 0.18
_exptl_crystal_size_min 0.16
_refine_diff_density_max 0.33
_refine_diff_density_min -0.23
_refine_ls_extinction_method none
_refine_ls_goodness_of_fit_ref 1.042
_refine_ls_hydrogen_treatment refall
_refine_ls_matrix_type full
_refine_ls_number_parameters 102
_refine_ls_number_reflns 1375
_refine_ls_number_restraints 0
_refine_ls_restrained_S_all 1.042
_refine_ls_R_factor_all 0.072
_refine_ls_R_factor_gt 0.052
_refine_ls_shift/su_max <0.001
_refine_ls_shift/su_mean 0.000
_refine_ls_structure_factor_coef Fsqd
_refine_ls_weighting_details 'calc w = 1/[\s^2^(Fo^2^)+(0.0845P)^2^] where P = (Fo^2^+2Fc^2^)/3'
_refine_ls_weighting_scheme calc
_refine_ls_wR_factor_ref 0.146
_reflns_number_gt 999
_reflns_number_total 1375
_reflns_threshold_expression I>2\s(I)
_cod_data_source_file na1420.cif
_cod_data_source_block I
_cod_original_cell_volume 1114.0(2)
_cod_original_sg_symbol_H-M 'C 2/c'
_cod_database_code 2009150

loop_
_symmetry_equiv_pos_as_xyz
'x, y, z'
'-x, y, -z+1/2'
'x+1/2, y+1/2, z'
'-x+1/2, y+1/2, -z+1/2'
'-x, -y, -z'
'x, -y, z-1/2'
'-x+1/2, -y+1/2, -z'
'x+1/2, -y+1/2, z-1/2'

loop_
_atom_site_label
_atom_site_fract_x
_atom_site_fract_y
_atom_site_fract_z
_atom_site_U_iso_or_equiv
_atom_site_adp_type
_atom_site_calc_flag
_atom_site_refinement_flags
_atom_site_occupancy
_atom_site_disorder_assembly
_atom_site_disorder_group
_atom_site_type_symbol
O1 .42535(9) .17023(12) .41421(16) .0483(4) Uani d . 1 . . O
N1 .25474(9) .02772(13) .0812(2) .0389(4) Uani d . 1 . . N
N2 .44828(9) .01820(14) .2247(2) .0396(4) Uani d . 1 . . N
C1 .16031(12) .03666(17) -.0018(2) .0451(5) Uani d . 1 . . C
C2 .09642(13) .13054(17) .0264(2) .0443(4) Uani d . 1 . . C
C3 .13062(14) .21903(15) .1452(3) .0432(4) Uani d . 1 . . C
C4 .22772(13) .21121(14) .2356(2) .0382(4) Uani d . 1 . . C
C5 .28620(11) .11451(14) .19756(18) .0307(4) Uani d . 1 . . C
C6 .39239(11) .10523(14) .28976(19) .0340(4) Uani d . 1 . . C
H1 .1379(14) -.0277(19) -.089(3) .054(6) Uiso d . 1 . . H
H2 .0300(17) .1350(19) -.042(3) .058(6) Uiso d . 1 . . H
H3 .0879(18) .290(2) .162(3) .070(7) Uiso d . 1 . . H
H4 .2563(15) .2717(18) .325(3) .046(5) Uiso d . 1 . . H
H1N2 .4267(15) -.0258(19) .129(3) .050(6) Uiso d . 1 . . H

loop_
_atom_site_aniso_label
_atom_site_aniso_U_11
_atom_site_aniso_U_22
_atom_site_aniso_U_33
_atom_site_aniso_U_12
_atom_site_aniso_U_13
_atom_site_aniso_U_23
O1 .0424(7) .0547(8) .0453(7) -.0096(5) -.0030(6) -.0131(5)
N1 .0291(7) .0431(8) .0432(7) .0011(5) .0001(5) -.0090(6)
N2 .0274(7) .0443(9) .0442(8) .0002(5) -.0056(6) -.0064(6)
C1 .0327(8) .0507(11) .0495(10) .0007(7) -.0029(7) -.0139(8)
C2 .0303(8) .0520(11) .0491(10) .0060(7) .0005(7) .0024(8)
C3 .0429(10) .0362(9) .0516(10) .0101(7) .0104(8) .0046(7)
C4 .0438(10) .0327(9) .0390(9) -.0021(6) .0091(7) -.0024(7)
C5 .0303(7) .0322(8) .0298(7) -.0026(5) .0053(6) .0033(6)
C6 .0322(8) .0362(8) .0328(8) -.0059(6) .0020(6) .0022(6)

loop_
_atom_type_symbol
_atom_type_description
_atom_type_scat_dispersion_real
_atom_type_scat_dispersion_imag
_atom_type_scat_source
C C 0.0033 0.0016 'International Tables Vol C Tables 4.2.6.8 and 6.1.1.4'
H H 0.0000 0.0000 'International Tables Vol C Tables 4.2.6.8 and 6.1.1.4'
N N 0.0061 0.0033 'International Tables Vol C Tables 4.2.6.8 and 6.1.1.4'
O O 0.0106 0.0060 'International Tables Vol C Tables 4.2.6.8 and 6.1.1.4'

loop_
_geom_angle_atom_site_label_1
_geom_angle_atom_site_label_2
_geom_angle_atom_site_label_3
_geom_angle_site_symmetry_3
_geom_angle
_geom_angle_publ_flag
C5 N1 C1 . 116.68(14) ?
C6 N2 N2 2_655 118.82(12) ?
N1 C1 C2 . 123.43(16) ?
C3 C2 C1 . 118.85(15) ?
C2 C3 C4 . 119.06(15) ?
C5 C4 C3 . 117.89(15) ?
N1 C5 C4 . 124.08(14) ?
N1 C5 C6 . 116.79(13) ?
C4 C5 C6 . 119.13(13) ?
O1 C6 N2 . 122.70(10) y
O1 C6 C5 . 122.6(2) y
N2 C6 C5 . 114.70(10) y

loop_
_geom_bond_atom_site_label_1
_geom_bond_atom_site_label_2
_geom_bond_site_symmetry_2
_geom_bond_distance
_geom_bond_publ_flag
O1 C6 . 1.219(2) y
N1 C5 . 1.333(2) y
N1 C1 . 1.339(2) y
N2 C6 . 1.356(2) y
N2 N2 2_655 1.389(2) ?
C1 C2 . 1.385(3) ?
C2 C3 . 1.367(2) ?
C3 C4 . 1.389(2) ?
C4 C5 . 1.384(2) ?
C5 C6 . 1.502(2) ?

loop_
_geom_hbond_atom_site_label_D
_geom_hbond_atom_site_label_H
_geom_hbond_atom_site_label_A
_geom_hbond_site_symmetry_A
_geom_hbond_distance_DH
_geom_hbond_distance_HA
_geom_hbond_distance_DA
_geom_hbond_angle_DHA
_geom_hbond_publ_flag
N2 H1N2 N1 1_555 0.89(2) 2.36(2) 2.678(2) 101(2) yes
N2 H1N2 O1 6_555 0.89(2) 2.28(2) 3.124(2) 160(2) yes
C2 H2 O1 8_455 0.97(2) 2.58(2) 3.220(2) 124(2) yes
